data_7005651
loop_
_publ_author_name
'Konstantin V. Domasevitch'
'Il'ya A. Gural'skiy'
'Pavlo V. Solntsev'
'Eduard B. Rusanov'
'Harald Krautscheid'
'Judith A. K. Howard'
'Alexander N. Chernega'

_publ_section_title
;
 4,4'-Bipyridazine: a new twist for the synthesis of coordination
 polymers.
;
_journal_issue 29
_journal_name_full 'Dalton transactions (Cambridge, England : 2003)'
_journal_page_first 3140
_journal_page_last 3148
_journal_paper_doi 10.1039/b703911e
_journal_year 2007
_chemical_formula_moiety '(C28 H24 Cu3 F6 N12 O8), 2(C2 F3 O2), 2(H2 O)'
_chemical_formula_sum 'C32 H26 Cu3 F12 N12 O13'
_chemical_formula_weight 1205.27
_chemical_name_common
;
Dihydroxotricopper(ii) Trifluoroacetate Complex with 4,4'-
Bipyridazine, Tetrahydrate
;
_chemical_name_systematic
;
Dihydroxotricopper(II) Trifluoroacetate Complex with 4,4'-Bipyridazine,
Tetrahydrate
;
_space_group_IT_number 15
_space_group_name_Hall '-C 2yc'
_space_group_name_H-M_alt 'C 1 2/c 1'
_symmetry_cell_setting monoclinic
_symmetry_Int_Tables_number 15
_symmetry_space_group_name_Hall '-C 2yc'
_symmetry_space_group_name_H-M 'C 1 2/c 1'
_atom_sites_solution_hydrogens geom
_atom_sites_solution_primary direct
_atom_sites_solution_secondary difmap
_audit_creation_method SHELXL-97
_cell_angle_alpha 90.00
_cell_angle_beta 108.591(6)
_cell_angle_gamma 90.00
_cell_formula_units_Z 4
_cell_length_a 15.4234(9)
_cell_length_b 15.7761(12)
_cell_length_c 19.1034(12)
_cell_measurement_reflns_used 8000
_cell_measurement_temperature 213(2)
_cell_measurement_theta_max 27.00
_cell_measurement_theta_min 4.64
_cell_volume 4405.7(5)
_computing_cell_refinement 'IPDS Software (Stoe&Cie, 2000)'
_computing_data_collection 'IPDS Software (Stoe&Cie, 2000)'
_computing_data_reduction 'IPDS Software (Stoe&Cie, 2000)'
_computing_molecular_graphics 'Diamond 2.1e (Brandenburg, 1999)'
_computing_publication_material 'WinGX 1.700.00 (Farrugia, 1999)'
_computing_structure_refinement 'SHELXL-97 (Sheldrick, 1997)'
_computing_structure_solution 'SHELXS-97 (Sheldrick, 1997)'
_diffrn_ambient_temperature 213(2)
_diffrn_measured_fraction_theta_full 0.954
_diffrn_measured_fraction_theta_max 0.954
_diffrn_measurement_device_type 'Stoe Imaging plate diffraction system'
_diffrn_measurement_method '\f oscillation scans'
_diffrn_radiation_monochromator graphite
_diffrn_radiation_source 'fine-focus sealed tube'
_diffrn_radiation_type MoK\a
_diffrn_radiation_wavelength 0.71073
_diffrn_reflns_av_R_equivalents 0.0511
_diffrn_reflns_av_sigmaI/netI 0.0511
_diffrn_reflns_limit_h_max 18
_diffrn_reflns_limit_h_min -19
_diffrn_reflns_limit_k_max 20
_diffrn_reflns_limit_k_min -18
_diffrn_reflns_limit_l_max 24
_diffrn_reflns_limit_l_min -24
_diffrn_reflns_number 11224
_diffrn_reflns_theta_full 27.00
_diffrn_reflns_theta_max 27.00
_diffrn_reflns_theta_min 4.64
_diffrn_standards_decay_% 0
_exptl_absorpt_coefficient_mu 1.562
_exptl_absorpt_correction_T_max 0.7694
_exptl_absorpt_correction_T_min 0.6985
_exptl_absorpt_correction_type refdelf
_exptl_absorpt_process_details 'DIFABS, (Walker & Stuart, 1983)'
_exptl_crystal_colour green
_exptl_crystal_density_diffrn 1.817
_exptl_crystal_density_method 'not measured'
_exptl_crystal_description prism
_exptl_crystal_F_000 2404
_exptl_crystal_size_max 0.24
_exptl_crystal_size_mid 0.20
_exptl_crystal_size_min 0.17
_refine_diff_density_max 0.740
_refine_diff_density_min -0.397
_refine_diff_density_rms 0.072
_refine_ls_extinction_method none
_refine_ls_goodness_of_fit_ref 0.943
_refine_ls_hydrogen_treatment constr
_refine_ls_matrix_type full
_refine_ls_number_parameters 385
_refine_ls_number_reflns 4587
_refine_ls_number_restraints 18
_refine_ls_restrained_S_all 0.983
_refine_ls_R_factor_all 0.0472
_refine_ls_R_factor_gt 0.0358
_refine_ls_shift/su_max 0.007
_refine_ls_shift/su_mean 0.000
_refine_ls_structure_factor_coef Fsqd
_refine_ls_weighting_details 'calc w=1/[\s^2^(Fo^2^)+(0.0631P)^2^+0.0000P] where P=(Fo^2^+2Fc^2^)/3'
_refine_ls_weighting_scheme calc
_refine_ls_wR_factor_gt 0.0935
_refine_ls_wR_factor_ref 0.0968
_reflns_number_gt 3528
_reflns_number_total 4587
_reflns_threshold_expression >2sigma(I)
_cod_data_source_file b703911e.txt
_cod_data_source_block (6)
_cod_depositor_comments
;
The following automatic conversions were performed:
'_symmetry_cell_setting' value 'Monoclinic' changed to 'monoclinic'
according to '/home/saulius/struct/CIF-dictionaries/cif_core.dic'
dictionary named 'cif_core.dic' version 2.4.1 from 2010-06-29.

Automatic conversion script
Id: cif_fix_enum 1527 2010-12-29 10:47:43Z saulius 
;
_cod_original_sg_symbol_Hall '-C 2yc '
_cod_original_sg_symbol_H-M 'C 2/c '
_cod_database_code 7005651

loop_
_symmetry_equiv_pos_as_xyz
'x, y, z'
'-x, y, -z+1/2'
'x+1/2, y+1/2, z'
'-x+1/2, y+1/2, -z+1/2'
'-x, -y, -z'
'x, -y, z-1/2'
'-x+1/2, -y+1/2, -z'
'x+1/2, -y+1/2, z-1/2'

loop_
_atom_site_label
_atom_site_type_symbol
_atom_site_fract_x
_atom_site_fract_y
_atom_site_fract_z
_atom_site_U_iso_or_equiv
_atom_site_adp_type
_atom_site_occupancy
_atom_site_symmetry_multiplicity
_atom_site_calc_flag
_atom_site_refinement_flags
_atom_site_disorder_assembly
_atom_site_disorder_group
Cu1 Cu 0.2500 0.2500 0.5000 0.02209(12) Uani 1 2 d S . .
Cu2 Cu 0.09598(2) 0.291000(19) 0.57719(2) 0.03016(12) Uani 1 1 d . . .
O1 O 0.18438(14) 0.21623(10) 0.56348(11) 0.0294(4) Uani 1 1 d . . .
H1 H 0.1847 0.1685 0.5801 0.044 Uiso 1 1 d . . .
O2 O 0.01880(14) 0.37492(13) 0.60422(15) 0.0448(6) Uani 1 1 d . . .
O3 O -0.1232(2) 0.3468(2) 0.53103(18) 0.0712(8) Uani 1 1 d . . .
O4 O 0.65780(18) 0.55288(14) 0.61085(13) 0.0479(6) Uani 1 1 d . . .
O5 O 0.6946(3) 0.5889(2) 0.72965(17) 0.0906(12) Uani 1 1 d . . .
O6 O 0.1850(3) 0.2626(2) 0.7198(2) 0.1010(13) Uani 1 1 d . . .
H2 H 0.1814 0.2641 0.7628 0.151 Uiso 1 1 d . . .
H3 H 0.2005 0.2123 0.7117 0.151 Uiso 1 1 d . . .
O7 O -0.2406(4) 0.2514(4) 0.4109(5) 0.086(2) Uani 0.50 1 d P . .
H4 H -0.2059 0.2800 0.4469 0.129 Uiso 0.50 1 d P . .
H5 H -0.2785 0.2242 0.4271 0.129 Uiso 0.50 1 d P . .
N1 N 0.39150(17) 0.21530(15) 0.58598(13) 0.0314(5) Uani 1 1 d . . .
N2 N 0.45913(17) 0.19799(15) 0.55829(14) 0.0341(5) Uani 1 1 d . . .
N3 N 0.25228(14) 0.37269(13) 0.54909(12) 0.0243(4) Uani 1 1 d . . .
N4 N 0.18604(15) 0.38876(13) 0.57896(13) 0.0267(5) Uani 1 1 d . . .
N5 N 0.51032(16) 0.69717(13) 0.58240(14) 0.0281(5) Uani 1 1 d . . .
N6 N 0.48003(18) 0.64559(16) 0.52465(15) 0.0385(6) Uani 1 1 d . . .
C1 C 0.4079(2) 0.21658(18) 0.65850(16) 0.0331(6) Uani 1 1 d . . .
H1A H 0.3581 0.2298 0.6767 0.040 Uiso 1 1 calc R . .
C2 C 0.4934(2) 0.19978(19) 0.70986(16) 0.0351(6) Uani 1 1 d . . .
C3 C 0.5624(2) 0.1827(3) 0.68150(19) 0.0515(9) Uani 1 1 d . . .
H3A H 0.6232 0.1708 0.7133 0.062 Uiso 1 1 calc R . .
C4 C 0.5417(2) 0.1829(3) 0.60469(18) 0.0482(8) Uani 1 1 d . . .
H4A H 0.5902 0.1715 0.5846 0.058 Uiso 1 1 calc R . .
C5 C 0.31335(18) 0.43136(16) 0.55012(15) 0.0258(5) Uani 1 1 d . . .
H5A H 0.3601 0.4186 0.5285 0.031 Uiso 1 1 calc R . .
C6 C 0.31321(18) 0.51230(16) 0.58166(15) 0.0254(5) Uani 1 1 d . . .
C7 C 0.2453(2) 0.52810(17) 0.61170(17) 0.0315(6) Uani 1 1 d . . .
H7A H 0.2410 0.5820 0.6337 0.038 Uiso 1 1 calc R . .
C8 C 0.1825(2) 0.46367(17) 0.60935(17) 0.0322(6) Uani 1 1 d . . .
H8A H 0.1349 0.4740 0.6306 0.039 Uiso 1 1 calc R . .
C9 C 0.4171(2) 0.58563(17) 0.52363(16) 0.0337(6) Uani 1 1 d . . .
H9A H 0.3953 0.5491 0.4815 0.040 Uiso 1 1 calc R . .
C10 C 0.38343(18) 0.57597(16) 0.58236(15) 0.0264(5) Uani 1 1 d . . .
C11 C 0.4180(2) 0.63015(17) 0.64197(17) 0.0327(6) Uani 1 1 d . . .
H11A H 0.3973 0.6255 0.6842 0.039 Uiso 1 1 calc R . .
C12 C 0.48100(19) 0.68970(16) 0.64072(15) 0.0279(6) Uani 1 1 d . . .
H12A H 0.5047 0.7268 0.6823 0.034 Uiso 1 1 calc R . .
C13 C -0.0664(2) 0.3830(2) 0.5812(2) 0.0400(7) Uani 1 1 d . . .
C14 C -0.1018(2) 0.4482(2) 0.6247(2) 0.0605(11) Uani 1 1 d D . .
C15 C 0.6643(3) 0.5416(2) 0.67569(19) 0.0490(9) Uani 1 1 d . . .
C16 C 0.6251(3) 0.4552(3) 0.69230(19) 0.0625(11) Uani 1 1 d D . .
F1 F -0.0437(8) 0.5086(5) 0.6517(7) 0.109(5) Uani 0.50 1 d PD . .
F2 F -0.1046(7) 0.4109(6) 0.6863(4) 0.103(3) Uani 0.50 1 d PD . .
F3 F -0.1863(6) 0.4683(11) 0.5908(5) 0.136(5) Uani 0.50 1 d PD . .
F1A F -0.0415(7) 0.4884(9) 0.6777(7) 0.143(7) Uani 0.50 1 d PD . .
F2A F -0.1631(12) 0.4173(7) 0.6509(13) 0.181(8) Uani 0.50 1 d PD . .
F3A F -0.1397(9) 0.5135(4) 0.5818(5) 0.106(3) Uani 0.50 1 d PD . .
F4 F 0.5395(5) 0.4410(7) 0.6465(4) 0.098(3) Uani 0.50 1 d PD . .
F5 F 0.6684(5) 0.3890(3) 0.6689(5) 0.096(2) Uani 0.50 1 d PD . .
F6 F 0.6261(7) 0.4329(6) 0.7572(3) 0.135(5) Uani 0.50 1 d PD . .
F4A F 0.5709(6) 0.4181(5) 0.6383(3) 0.103(4) Uani 0.50 1 d PD . .
F5A F 0.6937(4) 0.4091(3) 0.7323(4) 0.092(2) Uani 0.50 1 d PD . .
F6A F 0.5808(5) 0.4777(4) 0.7400(4) 0.086(2) Uani 0.50 1 d PD . .

loop_
_atom_site_aniso_label
_atom_site_aniso_U_11
_atom_site_aniso_U_22
_atom_site_aniso_U_33
_atom_site_aniso_U_23
_atom_site_aniso_U_13
_atom_site_aniso_U_12
Cu1 0.0209(2) 0.0233(2) 0.0217(2) -0.00125(16) 0.00625(19) -0.00475(16)
Cu2 0.02282(19) 0.02525(16) 0.0454(2) -0.00535(14) 0.01513(17) -0.00764(12)
O1 0.0323(11) 0.0244(8) 0.0356(11) 0.0040(7) 0.0166(10) -0.0008(7)
O2 0.0280(11) 0.0321(10) 0.0794(18) -0.0112(10) 0.0242(12) -0.0085(8)
O3 0.0497(17) 0.088(2) 0.066(2) -0.0246(17) 0.0052(16) 0.0021(15)
O4 0.0673(17) 0.0431(12) 0.0349(13) 0.0023(10) 0.0185(13) -0.0006(11)
O5 0.159(4) 0.0622(18) 0.0402(16) -0.0056(14) 0.017(2) -0.007(2)
O6 0.129(4) 0.080(2) 0.081(3) -0.0234(19) 0.014(3) -0.032(2)
O7 0.050(4) 0.077(4) 0.123(6) 0.009(4) 0.017(4) -0.019(3)
N1 0.0263(13) 0.0400(12) 0.0255(12) 0.0011(10) 0.0049(11) -0.0005(9)
N2 0.0307(14) 0.0432(13) 0.0267(13) -0.0008(10) 0.0068(12) 0.0002(10)
N3 0.0202(11) 0.0269(10) 0.0242(11) -0.0024(8) 0.0047(10) -0.0055(8)
N4 0.0192(11) 0.0289(10) 0.0312(13) -0.0025(9) 0.0068(10) -0.0046(8)
N5 0.0239(12) 0.0289(10) 0.0328(13) -0.0066(9) 0.0105(11) -0.0084(9)
N6 0.0405(15) 0.0407(13) 0.0361(14) -0.0075(11) 0.0146(13) -0.0158(11)
C1 0.0288(15) 0.0430(15) 0.0249(15) 0.0010(11) 0.0049(13) 0.0001(12)
C2 0.0316(16) 0.0460(16) 0.0220(16) -0.0018(12) 0.0007(14) -0.0020(12)
C3 0.0303(17) 0.089(3) 0.0280(17) -0.0015(17) -0.0005(15) 0.0114(17)
C4 0.0280(16) 0.082(2) 0.0301(18) -0.0042(16) 0.0036(15) 0.0094(16)
C5 0.0217(13) 0.0301(12) 0.0242(14) -0.0031(10) 0.0053(12) -0.0077(10)
C6 0.0206(13) 0.0289(12) 0.0218(14) 0.0002(10) 0.0001(12) -0.0080(10)
C7 0.0291(15) 0.0297(12) 0.0354(16) -0.0068(11) 0.0097(14) -0.0078(11)
C8 0.0258(14) 0.0318(13) 0.0407(17) -0.0079(12) 0.0131(14) -0.0073(11)
C9 0.0363(16) 0.0354(13) 0.0299(15) -0.0058(11) 0.0113(14) -0.0122(12)
C10 0.0221(13) 0.0276(11) 0.0278(14) -0.0011(10) 0.0055(12) -0.0084(10)
C11 0.0344(16) 0.0353(13) 0.0308(15) -0.0065(11) 0.0137(14) -0.0131(11)
C12 0.0293(14) 0.0285(12) 0.0255(14) -0.0084(10) 0.0082(13) -0.0133(10)
C13 0.0349(17) 0.0417(15) 0.047(2) 0.0006(14) 0.0179(17) -0.0009(13)
C14 0.042(2) 0.074(3) 0.064(3) -0.008(2) 0.016(2) 0.0182(19)
C15 0.064(2) 0.0475(18) 0.035(2) 0.0045(14) 0.0141(19) 0.0132(16)
C16 0.067(3) 0.078(3) 0.037(2) 0.016(2) 0.010(2) 0.014(2)
F1 0.145(11) 0.049(3) 0.152(12) -0.055(5) 0.074(10) -0.028(5)
F2 0.106(6) 0.158(7) 0.068(4) -0.025(4) 0.063(5) -0.012(6)
F3 0.074(5) 0.216(13) 0.097(7) -0.036(8) -0.004(5) 0.099(7)
F1A 0.112(10) 0.210(15) 0.075(6) -0.064(7) -0.016(6) 0.088(10)
F2A 0.174(12) 0.133(8) 0.34(2) -0.033(12) 0.220(16) -0.022(9)
F3A 0.158(9) 0.057(4) 0.089(5) -0.001(3) 0.017(7) 0.051(4)
F4 0.080(4) 0.084(6) 0.106(8) 0.000(4) -0.006(5) -0.003(4)
F5 0.095(5) 0.050(3) 0.162(8) 0.025(4) 0.066(5) 0.013(3)
F6 0.216(13) 0.143(8) 0.032(3) 0.016(4) 0.021(5) -0.096(8)
F4A 0.202(12) 0.071(5) 0.033(3) -0.010(3) 0.030(5) -0.066(7)
F5A 0.127(6) 0.055(3) 0.086(5) 0.030(3) 0.023(5) 0.015(3)
F6A 0.100(5) 0.107(5) 0.067(5) -0.003(3) 0.051(4) -0.033(4)

loop_
_atom_type_symbol
_atom_type_description
_atom_type_scat_dispersion_real
_atom_type_scat_dispersion_imag
_atom_type_scat_source
C C 0.0033 0.0016 'International Tables Vol C Tables 4.2.6.8 and 6.1.1.4'
H H 0.0000 0.0000 'International Tables Vol C Tables 4.2.6.8 and 6.1.1.4'
N N 0.0061 0.0033 'International Tables Vol C Tables 4.2.6.8 and 6.1.1.4'
O O 0.0106 0.0060 'International Tables Vol C Tables 4.2.6.8 and 6.1.1.4'
F F 0.0171 0.0103 'International Tables Vol C Tables 4.2.6.8 and 6.1.1.4'
Cu Cu 0.3201 1.2651 'International Tables Vol C Tables 4.2.6.8 and 6.1.1.4'

loop_
_geom_angle_atom_site_label_1
_geom_angle_atom_site_label_2
_geom_angle_atom_site_label_3
_geom_angle
_geom_angle_site_symmetry_1
_geom_angle_site_symmetry_3
_geom_angle_publ_flag
O1 Cu1 O1 180.0 7_556 . ?
O1 Cu1 N3 95.09(7) 7_556 . ?
O1 Cu1 N3 84.91(7) . . ?
O1 Cu1 N3 84.91(7) 7_556 7_556 ?
O1 Cu1 N3 95.09(7) . 7_556 ?
N3 Cu1 N3 180.0 . 7_556 ?
O1 Cu1 N1 93.10(8) 7_556 7_556 ?
O1 Cu1 N1 86.90(8) . 7_556 ?
N3 Cu1 N1 88.70(8) . 7_556 ?
N3 Cu1 N1 91.30(8) 7_556 7_556 ?
O1 Cu1 N1 86.90(8) 7_556 . ?
O1 Cu1 N1 93.10(8) . . ?
N3 Cu1 N1 91.30(8) . . ?
N3 Cu1 N1 88.70(8) 7_556 . ?
N1 Cu1 N1 180.0 7_556 . ?
O1 Cu2 O2 171.45(10) . . ?
O1 Cu2 N5 93.57(8) . 3_445 ?
O2 Cu2 N5 91.17(8) . 3_445 ?
O1 Cu2 N4 87.54(8) . . ?
O2 Cu2 N4 87.31(8) . . ?
N5 Cu2 N4 176.37(9) 3_445 . ?
O1 Cu2 N2 85.44(8) . 7_556 ?
O2 Cu2 N2 101.22(10) . 7_556 ?
N5 Cu2 N2 95.29(9) 3_445 7_556 ?
N4 Cu2 N2 88.25(9) . 7_556 ?
Cu2 O1 Cu1 118.23(9) . . ?
Cu2 O1 H1 116.0 . . ?
Cu1 O1 H1 124.9 . . ?
C13 O2 Cu2 129.4(2) . . ?
H2 O6 H3 108.1 . . ?
H4 O7 H5 107.4 . . ?
C1 N1 N2 120.2(3) . . ?
C1 N1 Cu1 123.63(19) . . ?
N2 N1 Cu1 116.10(18) . . ?
C4 N2 N1 118.5(2) . . ?
C4 N2 Cu2 130.89(19) . 7_556 ?
N1 N2 Cu2 110.48(18) . 7_556 ?
C5 N3 N4 119.9(2) . . ?
C5 N3 Cu1 123.55(16) . . ?
N4 N3 Cu1 116.55(15) . . ?
C8 N4 N3 119.8(2) . . ?
C8 N4 Cu2 123.43(17) . . ?
N3 N4 Cu2 116.74(15) . . ?
N6 N5 C12 121.0(2) . . ?
N6 N5 Cu2 118.21(16) . 3 ?
C12 N5 Cu2 120.67(18) . 3 ?
N5 N6 C9 120.1(2) . . ?
N1 C1 C2 123.6(3) . . ?
N1 C1 H1A 118.2 . . ?
C2 C1 H1A 118.2 . . ?
C3 C2 C1 116.1(3) . . ?
C3 C2 C2 123.0(4) . 2_656 ?
C1 C2 C2 120.9(3) . 2_656 ?
C2 C3 C4 118.0(3) . . ?
C2 C3 H3A 121.0 . . ?
C4 C3 H3A 121.0 . . ?
N2 C4 C3 123.6(3) . . ?
N2 C4 H4A 118.2 . . ?
C3 C4 H4A 118.2 . . ?
N3 C5 C6 122.9(2) . . ?
N3 C5 H5A 118.5 . . ?
C6 C5 H5A 118.5 . . ?
C7 C6 C5 116.7(2) . . ?
C7 C6 C10 122.0(2) . . ?
C5 C6 C10 121.3(2) . . ?
C6 C7 C8 118.1(2) . . ?
C6 C7 H7A 121.0 . . ?
C8 C7 H7A 121.0 . . ?
N4 C8 C7 122.6(2) . . ?
N4 C8 H8A 118.7 . . ?
C7 C8 H8A 118.7 . . ?
N6 C9 C10 121.2(3) . . ?
N6 C9 H9A 119.4 . . ?
C10 C9 H9A 119.4 . . ?
C9 C10 C11 116.8(2) . . ?
C9 C10 C6 122.1(2) . . ?
C11 C10 C6 121.1(2) . . ?
C12 C11 C10 120.1(2) . . ?
C12 C11 H11A 119.9 . . ?
C10 C11 H11A 119.9 . . ?
N5 C12 C11 120.7(2) . . ?
N5 C12 H12A 119.6 . . ?
C11 C12 H12A 119.6 . . ?
O3 C13 O2 129.9(3) . . ?
O3 C13 C14 116.9(3) . . ?
O2 C13 C14 113.2(3) . . ?
F3 C14 F1 118.4(10) . . ?
F2A C14 F1A 108.2(11) . . ?
F3 C14 F2 103.9(7) . . ?
F1 C14 F2 100.7(8) . . ?
F2A C14 F3A 107.2(9) . . ?
F1A C14 F3A 99.5(8) . . ?
F3 C14 C13 111.7(5) . . ?
F2A C14 C13 112.8(6) . . ?
F1 C14 C13 112.9(6) . . ?
F1A C14 C13 117.4(6) . . ?
F2 C14 C13 107.6(5) . . ?
F3A C14 C13 110.5(5) . . ?
O4 C15 O5 130.0(4) . . ?
O4 C15 C16 114.8(3) . . ?
O5 C15 C16 115.1(3) . . ?
F4A C16 F5A 115.2(5) . . ?
F4A C16 F6A 109.4(5) . . ?
F5A C16 F6A 103.9(4) . . ?
F6 C16 F4 106.7(6) . . ?
F6 C16 F5 104.3(5) . . ?
F4 C16 F5 97.9(4) . . ?
F4A C16 C15 116.2(4) . . ?
F6 C16 C15 123.2(5) . . ?
F5A C16 C15 108.1(4) . . ?
F6A C16 C15 102.7(4) . . ?
F4 C16 C15 112.0(5) . . ?
F5 C16 C15 109.5(3) . . ?

loop_
_geom_bond_atom_site_label_1
_geom_bond_atom_site_label_2
_geom_bond_distance
_geom_bond_site_symmetry_2
_geom_bond_publ_flag
Cu1 O1 1.8870(16) 7_556 ?
Cu1 O1 1.8870(16) . ?
Cu1 N3 2.146(2) . ?
Cu1 N3 2.146(2) 7_556 ?
Cu1 N1 2.340(3) 7_556 ?
Cu1 N1 2.340(3) . ?
Cu2 O1 1.8833(18) . ?
Cu2 O2 1.957(2) . ?
Cu2 N5 2.008(2) 3_445 ?
Cu2 N4 2.069(2) . ?
Cu2 N2 2.459(2) 7_556 ?
O1 H1 0.8167 . ?
O2 C13 1.252(4) . ?
O3 C13 1.215(4) . ?
O4 C15 1.224(4) . ?
O5 C15 1.237(5) . ?
O6 H2 0.8405 . ?
O6 H3 0.8571 . ?
O7 H4 0.8532 . ?
O7 H5 0.8578 . ?
N1 C1 1.327(4) . ?
N1 N2 1.339(3) . ?
N2 C4 1.321(4) . ?
N3 C5 1.316(3) . ?
N3 N4 1.344(3) . ?
N4 C8 1.326(3) . ?
N5 N6 1.330(3) . ?
N5 C12 1.334(3) . ?
N5 Cu2 2.008(2) 3 ?
N6 C9 1.351(3) . ?
C1 C2 1.396(5) . ?
C1 H1A 0.9600 . ?
C2 C3 1.365(4) . ?
C2 C2 1.482(6) 2_656 ?
C3 C4 1.399(5) . ?
C3 H3A 0.9600 . ?
C4 H4A 0.9600 . ?
C5 C6 1.412(4) . ?
C5 H5A 0.9600 . ?
C6 C7 1.368(4) . ?
C6 C10 1.474(3) . ?
C7 C8 1.395(4) . ?
C7 H7A 0.9600 . ?
C8 H8A 0.9600 . ?
C9 C10 1.387(3) . ?
C9 H9A 0.9600 . ?
C10 C11 1.387(4) . ?
C11 C12 1.357(3) . ?
C11 H11A 0.9600 . ?
C12 H12A 0.9600 . ?
C13 C14 1.528(4) . ?
C14 F3 1.296(6) . ?
C14 F2A 1.296(6) . ?
C14 F1 1.297(6) . ?
C14 F1A 1.301(7) . ?
C14 F2 1.328(6) . ?
C14 F3A 1.330(6) . ?
C15 C16 1.564(5) . ?
C16 F4A 1.248(6) . ?
C16 F6 1.284(5) . ?
C16 F5A 1.310(5) . ?
C16 F6A 1.349(5) . ?
C16 F4 1.351(6) . ?
C16 F5 1.388(5) . ?

loop_
_geom_torsion_atom_site_label_1
_geom_torsion_atom_site_label_2
_geom_torsion_atom_site_label_3
_geom_torsion_atom_site_label_4
_geom_torsion
_geom_torsion_site_symmetry_1
_geom_torsion_site_symmetry_2
_geom_torsion_site_symmetry_3
_geom_torsion_site_symmetry_4
_geom_torsion_publ_flag
N5 Cu2 O1 Cu1 143.49(13) 3_445 . . . ?
N4 Cu2 O1 Cu1 -39.97(13) . . . . ?
N2 Cu2 O1 Cu1 48.47(12) 7_556 . . . ?
N3 Cu1 O1 Cu2 40.04(12) . . . . ?
N3 Cu1 O1 Cu2 -139.96(12) 7_556 . . . ?
N1 Cu1 O1 Cu2 -48.94(12) 7_556 . . . ?
N1 Cu1 O1 Cu2 131.06(12) . . . . ?
N5 Cu2 O2 C13 -44.1(3) 3_445 . . . ?
N4 Cu2 O2 C13 139.2(3) . . . . ?
N2 Cu2 O2 C13 51.5(3) 7_556 . . . ?
O1 Cu1 N1 C1 152.0(2) 7_556 . . . ?
O1 Cu1 N1 C1 -28.0(2) . . . . ?
N3 Cu1 N1 C1 57.0(2) . . . . ?
N3 Cu1 N1 C1 -123.0(2) 7_556 . . . ?
O1 Cu1 N1 N2 -24.32(19) 7_556 . . . ?
O1 Cu1 N1 N2 155.68(19) . . . . ?
N3 Cu1 N1 N2 -119.35(19) . . . . ?
N3 Cu1 N1 N2 60.65(19) 7_556 . . . ?
C1 N1 N2 C4 -0.4(4) . . . . ?
Cu1 N1 N2 C4 176.1(2) . . . . ?
C1 N1 N2 Cu2 -177.0(2) . . . 7_556 ?
Cu1 N1 N2 Cu2 -0.5(2) . . . 7_556 ?
O1 Cu1 N3 C5 -22.7(2) 7_556 . . . ?
O1 Cu1 N3 C5 157.3(2) . . . . ?
N1 Cu1 N3 C5 -115.7(2) 7_556 . . . ?
N1 Cu1 N3 C5 64.3(2) . . . . ?
O1 Cu1 N3 N4 156.34(19) 7_556 . . . ?
O1 Cu1 N3 N4 -23.66(19) . . . . ?
N1 Cu1 N3 N4 63.34(19) 7_556 . . . ?
N1 Cu1 N3 N4 -116.66(19) . . . . ?
C5 N3 N4 C8 0.0(4) . . . . ?
Cu1 N3 N4 C8 -179.1(2) . . . . ?
C5 N3 N4 Cu2 -178.2(2) . . . . ?
Cu1 N3 N4 Cu2 2.7(2) . . . . ?
O1 Cu2 N4 C8 -158.5(3) . . . . ?
O2 Cu2 N4 C8 14.7(3) . . . . ?
N2 Cu2 N4 C8 116.0(3) 7_556 . . . ?
O1 Cu2 N4 N3 19.67(19) . . . . ?
O2 Cu2 N4 N3 -167.2(2) . . . . ?
N2 Cu2 N4 N3 -65.84(19) 7_556 . . . ?
C12 N5 N6 C9 1.5(4) . . . . ?
Cu2 N5 N6 C9 -175.1(2) 3 . . . ?
N2 N1 C1 C2 -0.7(4) . . . . ?
Cu1 N1 C1 C2 -176.8(2) . . . . ?
N1 C1 C2 C3 1.0(5) . . . . ?
N1 C1 C2 C2 -178.2(2) . . . 2_656 ?
C1 C2 C3 C4 -0.4(5) . . . . ?
C2 C2 C3 C4 178.8(3) 2_656 . . . ?
N1 N2 C4 C3 1.0(5) . . . . ?
Cu2 N2 C4 C3 176.9(3) 7_556 . . . ?
C2 C3 C4 N2 -0.7(6) . . . . ?
N4 N3 C5 C6 0.0(4) . . . . ?
Cu1 N3 C5 C6 179.0(2) . . . . ?
N3 C5 C6 C7 -0.2(4) . . . . ?
N3 C5 C6 C10 179.4(3) . . . . ?
C5 C6 C7 C8 0.4(4) . . . . ?
C10 C6 C7 C8 -179.2(3) . . . . ?
N3 N4 C8 C7 0.2(5) . . . . ?
Cu2 N4 C8 C7 178.3(2) . . . . ?
C6 C7 C8 N4 -0.4(5) . . . . ?
N5 N6 C9 C10 -0.6(5) . . . . ?
N6 C9 C10 C11 -0.5(4) . . . . ?
N6 C9 C10 C6 178.6(3) . . . . ?
C7 C6 C10 C9 -142.8(3) . . . . ?
C5 C6 C10 C9 37.7(4) . . . . ?
C7 C6 C10 C11 36.3(4) . . . . ?
C5 C6 C10 C11 -143.3(3) . . . . ?
C9 C10 C11 C12 0.7(4) . . . . ?
C6 C10 C11 C12 -178.4(3) . . . . ?
N6 N5 C12 C11 -1.3(4) . . . . ?
Cu2 N5 C12 C11 175.2(2) 3 . . . ?
C10 C11 C12 N5 0.2(5) . . . . ?
Cu2 O2 C13 O3 -8.3(5) . . . . ?
Cu2 O2 C13 C14 171.0(2) . . . . ?
O3 C13 C14 F3 -14.2(11) . . . . ?
O2 C13 C14 F3 166.4(10) . . . . ?
O3 C13 C14 F2A 54.4(13) . . . . ?
O2 C13 C14 F2A -125.0(13) . . . . ?
O3 C13 C14 F1 -150.5(7) . . . . ?
O2 C13 C14 F1 30.0(8) . . . . ?
O3 C13 C14 F1A -178.7(10) . . . . ?
O2 C13 C14 F1A 1.8(10) . . . . ?
O3 C13 C14 F2 99.2(6) . . . . ?
O2 C13 C14 F2 -80.2(6) . . . . ?
O3 C13 C14 F3A -65.6(7) . . . . ?
O2 C13 C14 F3A 115.0(7) . . . . ?
O4 C15 C16 F4A -18.7(7) . . . . ?
O5 C15 C16 F4A 159.4(6) . . . . ?
O4 C15 C16 F6 -180.0(7) . . . . ?
O5 C15 C16 F6 -1.9(8) . . . . ?
O4 C15 C16 F5A 112.6(5) . . . . ?
O5 C15 C16 F5A -69.3(6) . . . . ?
O4 C15 C16 F6A -138.0(5) . . . . ?
O5 C15 C16 F6A 40.1(6) . . . . ?
O4 C15 C16 F4 -50.4(6) . . . . ?
O5 C15 C16 F4 127.7(6) . . . . ?
O4 C15 C16 F5 57.1(6) . . . . ?
O5 C15 C16 F5 -124.8(6) . . . . ?
